data_4508052
loop_
_publ_author_name
'H.-M. Yeung, Hamish'
'Kosa, Monica'
'Parrinello, Michele'
'Cheetham, Anthony K.'

_publ_section_title
;
 Chiral, Racemic, andMeso-Lithium Tartrate Framework Polymorphs: A
 Detailed Structural Analysis
;
_journal_issue 8
_journal_name_full 'Crystal Growth &amp; Design'
_journal_page_first 3705
_journal_paper_doi 10.1021/cg400741b
_journal_volume 13
_journal_year 2013
_chemical_absolute_configuration syn
_chemical_formula_moiety 'C4 H4 Li2 O6'
_chemical_formula_sum 'C4 H4 Li2 O6'
_chemical_formula_weight 161.95
_chemical_name_common 'Lithium tartrate'
_chemical_name_systematic
;
Dilithium L-tartrate
;
_space_group_IT_number 5
_symmetry_cell_setting monoclinic
_symmetry_space_group_name_Hall 'C 2y'
_symmetry_space_group_name_H-M 'C 1 2 1'
_atom_sites_solution_hydrogens geom
_atom_sites_solution_primary direct
_atom_sites_solution_secondary difmap
_audit_creation_method SHELXL-97
_cell_angle_alpha 90.00
_cell_angle_beta 131.89(6)
_cell_angle_gamma 90.00
_cell_formula_units_Z 4
_cell_length_a 15.153(6)
_cell_length_b 5.0136(8)
_cell_length_c 10.376(4)
_cell_measurement_reflns_used 702
_cell_measurement_temperature 120.0
_cell_measurement_theta_max 29.1565
_cell_measurement_theta_min 3.6051
_cell_volume 586.8(6)
_computing_cell_refinement
;
CrysAlisPro, Agilent Technologies,
Version 1.171.34.49 (release 20-01-2011 CrysAlis171 .NET)
(compiled Jan 20 2011,15:58:25)
;
_computing_data_collection
;
CrysAlisPro, Agilent Technologies,
Version 1.171.34.49 (release 20-01-2011 CrysAlis171 .NET)
(compiled Jan 20 2011,15:58:25)
;
_computing_data_reduction
;
CrysAlisPro, Agilent Technologies,
Version 1.171.34.49 (release 20-01-2011 CrysAlis171 .NET)
(compiled Jan 20 2011,15:58:25)
;
_computing_molecular_graphics 'Mercury, Ortep, Diamond'
_computing_structure_refinement 'SHELXL-97 (Sheldrick, 2008)'
_computing_structure_solution
;
Superflip (Palatinus & Chapuis, 2007)
;
_diffrn_ambient_temperature 120.0
_diffrn_detector_area_resol_mean 16.1183
_diffrn_measured_fraction_theta_full 0.997
_diffrn_measured_fraction_theta_max 0.856
_diffrn_measurement_device_type 'Xcalibur, Eos, Gemini ultra'
_diffrn_measurement_method '\w scans'
_diffrn_radiation_monochromator graphite
_diffrn_radiation_source 'Enhance (Mo) X-ray Source'
_diffrn_radiation_type 'Mo K\a'
_diffrn_radiation_wavelength 0.7107
_diffrn_reflns_av_R_equivalents 0.0077
_diffrn_reflns_av_sigmaI/netI 0.0187
_diffrn_reflns_limit_h_max 19
_diffrn_reflns_limit_h_min -17
_diffrn_reflns_limit_k_max 6
_diffrn_reflns_limit_k_min -5
_diffrn_reflns_limit_l_max 8
_diffrn_reflns_limit_l_min -13
_diffrn_reflns_number 1316
_diffrn_reflns_theta_full 25.00
_diffrn_reflns_theta_max 29.22
_diffrn_reflns_theta_min 3.61
_exptl_absorpt_coefficient_mu 0.169
_exptl_absorpt_correction_type none
_exptl_crystal_colour colourless
_exptl_crystal_density_diffrn 1.833
_exptl_crystal_density_method 'not measured'
_exptl_crystal_description rod
_exptl_crystal_F_000 328
_exptl_crystal_size_max 0.8
_exptl_crystal_size_mid 0.3
_exptl_crystal_size_min 0.2
_refine_diff_density_max 0.235
_refine_diff_density_min -0.224
_refine_diff_density_rms 0.040
_refine_ls_abs_structure_details 'Flack H D (1983), Acta Cryst. A39, 876-881'
_refine_ls_abs_structure_Flack 0.0(9)
_refine_ls_extinction_method none
_refine_ls_goodness_of_fit_ref 1.046
_refine_ls_hydrogen_treatment mixed
_refine_ls_matrix_type full
_refine_ls_number_parameters 115
_refine_ls_number_reflns 1092
_refine_ls_number_restraints 1
_refine_ls_restrained_S_all 1.045
_refine_ls_R_factor_all 0.0225
_refine_ls_R_factor_gt 0.0221
_refine_ls_shift/su_max 0.000
_refine_ls_shift/su_mean 0.000
_refine_ls_structure_factor_coef Fsqd
_refine_ls_weighting_details 'calc w=1/[\s^2^(Fo^2^)+(0.0374P)^2^+0.1354P] where P=(Fo^2^+2Fc^2^)/3'
_refine_ls_weighting_scheme calc
_refine_ls_wR_factor_gt 0.0578
_refine_ls_wR_factor_ref 0.0581
_reflns_number_gt 1074
_reflns_number_total 1092
_reflns_threshold_expression >2\s(I)
_cod_data_source_file cg400741b_si_001.cif
_cod_data_source_block 9-Li2LTartrate_(C2)
_cod_original_cell_volume 586.8(3)
_cod_database_code 4508052

loop_
_symmetry_equiv_pos_as_xyz
'x, y, z'
'-x, y, -z'
'x+1/2, y+1/2, z'
'-x+1/2, y+1/2, -z'

loop_
_atom_site_label
_atom_site_type_symbol
_atom_site_fract_x
_atom_site_fract_y
_atom_site_fract_z
_atom_site_U_iso_or_equiv
_atom_site_adp_type
_atom_site_occupancy
_atom_site_symmetry_multiplicity
_atom_site_calc_flag
_atom_site_refinement_flags
O1 O 0.84048(9) 0.1911(2) 0.13932(13) 0.0116(2) Uani 1 1 d .
O3 O 1.05533(8) 0.3832(2) 0.44044(12) 0.0106(2) Uani 1 1 d .
H1 H 0.9936(17) 0.502(4) 0.382(2) 0.016 Uiso 1 1 d .
O6 O 0.60353(9) 0.06239(19) 0.03765(12) 0.0109(2) Uani 1 1 d .
H3 H 0.6037(17) -0.060(4) 0.095(2) 0.016 Uiso 1 1 d .
O2 O 0.89366(9) -0.2208(2) 0.24506(12) 0.0133(2) Uani 1 1 d .
O5 O 0.63447(9) 0.6596(2) 0.24962(13) 0.0141(2) Uani 1 1 d .
O4 O 0.68666(9) 0.2469(2) 0.35600(12) 0.0125(2) Uani 1 1 d .
C1 C 0.90817(12) 0.0275(3) 0.26029(17) 0.0095(3) Uani 1 1 d .
C2 C 1.01517(12) 0.1295(3) 0.44131(17) 0.0092(3) Uani 1 1 d .
H2 H 1.0803 0.0030 0.4915 0.011 Uiso 1 1 calc R
C4 C 0.56746(11) 0.3147(3) 0.04961(17) 0.0092(3) Uani 1 1 d .
H4 H 0.5801 0.4447 -0.0072 0.011 Uiso 1 1 calc R
C3 C 0.63620(12) 0.4117(3) 0.23421(17) 0.0100(3) Uani 1 1 d .
Li1 Li 0.6811(2) 0.0403(6) -0.0524(3) 0.0138(5) Uani 1 1 d .
Li2 Li 1.1749(2) 0.3998(5) 0.4220(3) 0.0119(5) Uani 1 1 d .

loop_
_atom_site_aniso_label
_atom_site_aniso_U_11
_atom_site_aniso_U_22
_atom_site_aniso_U_33
_atom_site_aniso_U_23
_atom_site_aniso_U_13
_atom_site_aniso_U_12
O1 0.0114(5) 0.0106(5) 0.0099(5) 0.0015(4) 0.0058(4) 0.0006(4)
O3 0.0108(4) 0.0087(5) 0.0115(4) 0.0007(4) 0.0071(4) -0.0005(4)
O6 0.0150(5) 0.0086(5) 0.0114(5) 0.0006(4) 0.0097(4) 0.0015(4)
O2 0.0163(5) 0.0086(5) 0.0105(5) -0.0001(4) 0.0070(4) -0.0003(4)
O5 0.0188(5) 0.0096(5) 0.0121(5) -0.0009(4) 0.0096(4) -0.0004(4)
O4 0.0134(5) 0.0119(6) 0.0095(5) 0.0007(4) 0.0065(4) -0.0011(4)
C1 0.0107(6) 0.0117(7) 0.0090(6) -0.0010(6) 0.0078(5) -0.0011(6)
C2 0.0097(6) 0.0083(7) 0.0086(6) -0.0002(5) 0.0058(5) -0.0010(5)
C4 0.0111(6) 0.0075(6) 0.0088(6) 0.0002(5) 0.0065(5) 0.0000(5)
C3 0.0075(5) 0.0119(7) 0.0095(6) 0.0001(6) 0.0053(5) -0.0007(6)
Li1 0.0133(11) 0.0146(13) 0.0136(11) -0.0023(11) 0.0091(9) -0.0004(11)
Li2 0.0131(11) 0.0094(11) 0.0120(11) 0.0008(10) 0.0079(10) 0.0002(11)

loop_
_atom_type_symbol
_atom_type_description
_atom_type_scat_dispersion_real
_atom_type_scat_dispersion_imag
_atom_type_scat_source
C C 0.0033 0.0016 'International Tables Vol C Tables 4.2.6.8 and 6.1.1.4'
H H 0.0000 0.0000 'International Tables Vol C Tables 4.2.6.8 and 6.1.1.4'
Li Li -0.0003 0.0001 'International Tables Vol C Tables 4.2.6.8 and 6.1.1.4'
O O 0.0106 0.0060 'International Tables Vol C Tables 4.2.6.8 and 6.1.1.4'

loop_
_geom_angle_atom_site_label_1
_geom_angle_atom_site_label_2
_geom_angle_atom_site_label_3
_geom_angle
_geom_angle_site_symmetry_1
_geom_angle_site_symmetry_3
C1 O1 Li1 147.59(12) . 4_655
C1 O1 Li1 112.80(14) . .
Li1 O1 Li1 99.60(9) 4_655 .
C2 O3 Li2 118.18(11) . .
C4 O6 Li1 119.25(11) . .
C1 O2 Li1 132.92(13) . 4_645
C3 O5 Li2 136.97(13) . 3_455
C3 O4 Li2 144.72(12) . 3_445
C3 O4 Li2 112.36(13) . 2_756
Li2 O4 Li2 102.50(9) 3_445 2_756
O2 C1 O1 124.29(14) . .
O2 C1 C2 115.97(12) . .
O1 C1 C2 119.72(14) . .
O2 C1 Li1 84.15(10) . .
O1 C1 Li1 42.09(9) . .
C2 C1 Li1 155.51(11) . .
O3 C2 C1 113.59(11) . .
O3 C2 C2 110.93(7) . 2_756
C1 C2 C2 109.51(13) . 2_756
O6 C4 C3 114.52(12) . .
O6 C4 C4 110.79(7) . 2_655
C3 C4 C4 108.93(15) . 2_655
O4 C3 O5 125.05(13) . .
O4 C3 C4 120.05(14) . .
O5 C3 C4 114.88(13) . .
O4 C3 Li2 42.18(9) . 2_756
O5 C3 Li2 86.99(11) . 2_756
C4 C3 Li2 152.26(11) . 2_756
O1 Li1 O2 106.62(13) 4_645 4_655
O1 Li1 O6 108.39(13) 4_645 .
O2 Li1 O6 109.94(13) 4_655 .
O1 Li1 O1 122.43(13) 4_645 .
O2 Li1 O1 106.44(15) 4_655 .
O6 Li1 O1 102.68(13) . .
O1 Li1 C1 102.93(11) 4_645 .
O2 Li1 C1 130.60(13) 4_655 .
O6 Li1 C1 96.76(11) . .
O1 Li1 C1 25.11(6) . .
O1 Li1 Li1 144.19(15) 4_645 4_655
O2 Li1 Li1 68.66(10) 4_655 4_655
O6 Li1 Li1 106.33(12) . 4_655
O1 Li1 Li1 39.08(9) . 4_655
C1 Li1 Li1 64.18(11) . 4_655
O1 Li1 Li1 41.33(6) 4_645 4_645
O2 Li1 Li1 133.63(16) 4_655 4_645
O6 Li1 Li1 112.21(13) . 4_645
O1 Li1 Li1 82.36(14) . 4_645
C1 Li1 Li1 61.62(11) . 4_645
Li1 Li1 Li1 115.43(16) 4_655 4_645
O5 Li2 O4 106.78(12) 3_545 3
O5 Li2 O3 109.36(13) 3_545 .
O4 Li2 O3 112.80(13) 3 .
O5 Li2 O4 106.25(14) 3_545 2_756
O4 Li2 O4 119.48(13) 3 2_756
O3 Li2 O4 101.76(13) . 2_756
O5 Li2 C3 130.81(13) 3_545 2_756
O4 Li2 C3 100.50(11) 3 2_756
O3 Li2 C3 96.11(11) . 2_756
O4 Li2 C3 25.46(6) 2_756 2_756
O5 Li2 Li2 133.44(16) 3_545 4_756
O4 Li2 Li2 39.20(6) 3 4_756
O3 Li2 Li2 113.55(12) . 4_756
O4 Li2 Li2 82.13(14) 2_756 4_756
C3 Li2 Li2 61.31(11) 2_756 4_756
O5 Li2 Li2 68.34(10) 3_545 4_746
O4 Li2 Li2 136.48(15) 3 4_746
O3 Li2 Li2 109.20(12) . 4_746
O4 Li2 Li2 38.29(9) 2_756 4_746
C3 Li2 Li2 63.67(11) 2_756 4_746
Li2 Li2 Li2 111.81(15) 4_756 4_746

loop_
_geom_bond_atom_site_label_1
_geom_bond_atom_site_label_2
_geom_bond_distance
_geom_bond_site_symmetry_2
O1 C1 1.2573(19) .
O1 Li1 1.896(3) 4_655
O1 Li1 1.986(3) .
O3 C2 1.4127(17) .
O3 Li2 1.947(3) .
O6 C4 1.4160(18) .
O6 Li1 1.932(3) .
O2 C1 1.2558(18) .
O2 Li1 1.921(3) 4_645
O5 C3 1.2559(18) .
O5 Li2 1.887(3) 3_455
O4 C3 1.2546(19) .
O4 Li2 1.921(3) 3_445
O4 Li2 1.960(3) 2_756
C1 C2 1.534(2) .
C1 Li1 2.731(4) .
C2 C2 1.563(3) 2_756
C4 C3 1.525(2) .
C4 C4 1.558(3) 2_655
C3 Li2 2.699(4) 2_756
Li1 O1 1.896(3) 4_645
Li1 O2 1.921(3) 4_655
Li1 Li1 2.965(3) 4_655
Li1 Li1 2.965(3) 4_645
Li2 O5 1.887(3) 3_545
Li2 O4 1.921(3) 3
Li2 O4 1.960(3) 2_756
Li2 C3 2.699(4) 2_756
Li2 Li2 3.027(3) 4_756
Li2 Li2 3.027(3) 4_746

loop_
_geom_hbond_atom_site_label_D
_geom_hbond_atom_site_label_H
_geom_hbond_atom_site_label_A
_geom_hbond_distance_DH
_geom_hbond_distance_HA
_geom_hbond_distance_DA
_geom_hbond_angle_DHA
_geom_hbond_site_symmetry_A
O3 H1 O2 0.92(2) 1.84(2) 2.724(2) 162.8(17) 1_565
O6 H3 O5 0.86(2) 1.94(2) 2.7852(16) 169.7(18) 1_545

loop_
_geom_torsion_atom_site_label_1
_geom_torsion_atom_site_label_2
_geom_torsion_atom_site_label_3
_geom_torsion_atom_site_label_4
_geom_torsion
_geom_torsion_site_symmetry_1
_geom_torsion_site_symmetry_3
_geom_torsion_site_symmetry_4
Li1 O2 C1 O1 27.4(2) 4_645 . .
Li1 O2 C1 C2 -153.88(14) 4_645 . .
Li1 O2 C1 Li1 40.74(19) 4_645 . .
Li1 O1 C1 O2 -161.61(18) 4_655 . .
Li1 O1 C1 O2 20.08(19) . . .
Li1 O1 C1 C2 19.7(3) 4_655 . .
Li1 O1 C1 C2 -158.64(12) . . .
Li1 O1 C1 Li1 178.3(2) 4_655 . .
Li2 O3 C2 C1 -89.80(15) . . .
Li2 O3 C2 C2 146.35(14) . . 2_756
O2 C1 C2 O3 156.68(12) . . .
O1 C1 C2 O3 -24.50(16) . . .
Li1 C1 C2 O3 -60.6(3) . . .
O2 C1 C2 C2 -78.70(13) . . 2_756
O1 C1 C2 C2 100.13(11) . . 2_756
Li1 C1 C2 C2 64.0(3) . . 2_756
Li1 O6 C4 C3 -111.95(14) . . .
Li1 O6 C4 C4 124.37(15) . . 2_655
Li2 O4 C3 O5 141.02(18) 3_445 . .
Li2 O4 C3 O5 -29.60(19) 2_756 . .
Li2 O4 C3 C4 -37.2(3) 3_445 . .
Li2 O4 C3 C4 152.15(12) 2_756 . .
Li2 O4 C3 Li2 170.6(2) 3_445 . 2_756
Li2 O5 C3 O4 -11.1(3) 3_455 . .
Li2 O5 C3 C4 167.19(14) 3_455 . .
Li2 O5 C3 Li2 -30.5(2) 3_455 . 2_756
O6 C4 C3 O4 -24.02(17) . . .
C4 C4 C3 O4 100.66(12) 2_655 . .
O6 C4 C3 O5 157.57(12) . . .
C4 C4 C3 O5 -77.76(13) 2_655 . .
O6 C4 C3 Li2 18.3(3) . . 2_756
C4 C4 C3 Li2 143.0(2) 2_655 . 2_756
C4 O6 Li1 O1 -156.41(11) . . 4_645
C4 O6 Li1 O2 -40.23(17) . . 4_655
C4 O6 Li1 O1 72.73(15) . . .
C4 O6 Li1 C1 97.51(11) . . .
C4 O6 Li1 Li1 32.48(17) . . 4_655
C4 O6 Li1 Li1 159.56(11) . . 4_645
C1 O1 Li1 O1 -43.04(18) . . 4_645
Li1 O1 Li1 O1 137.9(2) 4_655 . 4_645
C1 O1 Li1 O2 -165.77(11) . . 4_655
Li1 O1 Li1 O2 15.14(11) 4_655 . 4_655
C1 O1 Li1 O6 78.71(15) . . .
Li1 O1 Li1 O6 -100.38(10) 4_655 . .
Li1 O1 Li1 C1 -179.08(12) 4_655 . .
C1 O1 Li1 Li1 179.08(12) . . 4_655
C1 O1 Li1 Li1 -32.43(14) . . 4_645
Li1 O1 Li1 Li1 148.48(15) 4_655 . 4_645
O2 C1 Li1 O1 -19.67(12) . . 4_645
O1 C1 Li1 O1 143.77(15) . . 4_645
C2 C1 Li1 O1 -166.5(2) . . 4_645
O2 C1 Li1 O2 -145.34(16) . . 4_655
O1 C1 Li1 O2 18.09(15) . . 4_655
C2 C1 Li1 O2 67.8(3) . . 4_655
O2 C1 Li1 O6 91.02(12) . . .
O1 C1 Li1 O6 -105.55(15) . . .
C2 C1 Li1 O6 -55.8(3) . . .
O2 C1 Li1 O1 -163.43(15) . . .
C2 C1 Li1 O1 49.7(3) . . .
O2 C1 Li1 Li1 -164.07(12) . . 4_655
O1 C1 Li1 Li1 -0.64(9) . . 4_655
C2 C1 Li1 Li1 49.1(3) . . 4_655
O2 C1 Li1 Li1 -20.60(10) . . 4_645
O1 C1 Li1 Li1 142.83(16) . . 4_645
C2 C1 Li1 Li1 -167.4(2) . . 4_645
C2 O3 Li2 O5 44.46(17) . . 3_545
C2 O3 Li2 O4 163.12(11) . . 3
C2 O3 Li2 O4 -67.63(15) . . 2_756
C2 O3 Li2 C3 -92.77(12) . . 2_756
C2 O3 Li2 Li2 -154.08(11) . . 4_756
C2 O3 Li2 Li2 -28.56(17) . . 4_746
C1 C2 C2 C1 138.55(18) . 2_756 2_756
C3 C4 C4 C3 140.60(18) . 2_655 2_655
